data_4100849
_journal_name_full 'Journal of the American Chemical Society'
_journal_year 2005
_chemical_formula_moiety 'C38 H53 P Si2 Ti'
_chemical_formula_sum 'C38 H53 P Si2 Ti'
_chemical_formula_weight 644.85
_space_group_IT_number 14
_symmetry_cell_setting monoclinic
_symmetry_space_group_name_Hall '-P 2ybc'
_symmetry_space_group_name_H-M 'P 1 21/c 1'
_cell_angle_alpha 90.00
_cell_angle_beta 97.6502(10)
_cell_angle_gamma 90.00
_cell_formula_units_Z 4
_cell_length_a 11.1012(3)
_cell_length_b 8.55760(10)
_cell_length_c 38.4579(11)
_cell_measurement_temperature 150(1)
_cell_volume 3620.97(15)
_diffrn_ambient_temperature 150(1)
_exptl_crystal_density_diffrn 1.183
_cod_original_sg_symbol_H-M 'P 21/c'
_cod_database_code 4100849

loop_
_symmetry_equiv_pos_as_xyz
'x, y, z'
'-x, y+1/2, -z+1/2'
'-x, -y, -z'
'x, -y-1/2, z-1/2'

loop_
_atom_site_label
_atom_site_type_symbol
_atom_site_fract_x
_atom_site_fract_y
_atom_site_fract_z
_atom_site_U_iso_or_equiv
_atom_site_adp_type
_atom_site_occupancy
_atom_site_symmetry_multiplicity
_atom_site_calc_flag
_atom_site_refinement_flags
_atom_site_disorder_assembly
_atom_site_disorder_group
Ti1 Ti 0.16619(4) 0.09295(5) 0.105051(13) 0.02087(13) Uani 1 1 d . . .
P1 P 0.00339(6) 0.28158(8) 0.07342(2) 0.02658(18) Uani 1 1 d . . .
Si1 Si 0.46372(6) 0.00272(8) 0.07452(2) 0.02180(17) Uani 1 1 d . . .
Si2 Si 0.79069(7) 0.62884(9) 0.20124(2) 0.0312(2) Uani 1 1 d . . .
C1 C 0.2999(2) 0.3968(3) 0.11294(7) 0.0195(6) Uani 1 1 d . . .
C2 C 0.1995(2) 0.3644(3) 0.13540(7) 0.0243(6) Uani 1 1 d . . .
C3 C 0.1962(2) 0.2417(3) 0.15805(8) 0.0258(6) Uani 1 1 d . . .
C4 C 0.2639(2) 0.1029(3) 0.15783(8) 0.0256(6) Uani 1 1 d . . .
C5 C 0.3780(2) 0.0851(3) 0.13934(7) 0.0202(6) Uani 1 1 d . . .
C6 C 0.4890(2) 0.1769(3) 0.15824(8) 0.0234(6) Uani 1 1 d . . .
C7 C 0.4693(2) 0.3493(3) 0.16654(7) 0.0216(6) Uani 1 1 d . . .
C8 C 0.4226(2) 0.4461(3) 0.13439(7) 0.0213(6) Uani 1 1 d . . .
C9 C 0.3030(2) 0.2619(3) 0.08703(7) 0.0182(6) Uani 1 1 d . . .
C10 C 0.3531(2) 0.1091(3) 0.09895(7) 0.0186(6) Uani 1 1 d . . .
C11 C 0.5853(2) 0.4140(3) 0.18774(7) 0.0223(6) Uani 1 1 d . . .
C12 C 0.6535(2) 0.5292(3) 0.17753(8) 0.0261(6) Uani 1 1 d . . .
C13 C 0.3007(2) 0.3057(3) 0.04956(7) 0.0185(6) Uani 1 1 d . . .
C14 C 0.3506(2) 0.4453(3) 0.03911(8) 0.0236(6) Uani 1 1 d . . .
C15 C 0.3477(2) 0.4844(3) 0.00414(8) 0.0270(7) Uani 1 1 d . . .
C16 C 0.2956(3) 0.3857(3) -0.02186(8) 0.0281(7) Uani 1 1 d . . .
C17 C 0.2446(2) 0.2473(3) -0.01248(8) 0.0277(7) Uani 1 1 d . . .
C18 C 0.2467(2) 0.2092(3) 0.02256(7) 0.0228(6) Uani 1 1 d . . .
C19 C 0.6203(2) 0.3323(3) 0.22195(8) 0.0265(6) Uani 1 1 d . . .
C20 C 0.5528(3) 0.3476(3) 0.24974(9) 0.0333(7) Uani 1 1 d . . .
C21 C 0.5862(3) 0.2690(4) 0.28097(10) 0.0450(9) Uani 1 1 d . . .
C22 C 0.6857(4) 0.1716(4) 0.28467(11) 0.0520(10) Uani 1 1 d . . .
C23 C 0.7526(3) 0.1529(4) 0.25741(11) 0.0509(10) Uani 1 1 d . . .
C24 C 0.7203(3) 0.2327(4) 0.22640(10) 0.0395(8) Uani 1 1 d . . .
C25 C 0.5861(3) 0.1409(4) 0.06507(11) 0.0373(8) Uani 1 1 d . . .
C26 C 0.4090(3) -0.0964(4) 0.03204(9) 0.0311(7) Uani 1 1 d . . .
C27 C 0.5388(4) -0.1574(4) 0.10278(11) 0.0412(9) Uani 1 1 d . . .
C28 C 0.7973(4) 0.6283(6) 0.24958(10) 0.0562(11) Uani 1 1 d . . .
C29 C 0.9325(3) 0.5468(6) 0.18818(13) 0.0637(13) Uani 1 1 d . . .
C30 C 0.7831(3) 0.8376(4) 0.18626(13) 0.0518(10) Uani 1 1 d . . .
C31 C -0.1202(3) 0.3167(5) 0.09950(12) 0.0441(9) Uani 1 1 d . . .
C32 C -0.0800(3) 0.2137(4) 0.03183(9) 0.0368(8) Uani 1 1 d . . .
C33 C 0.0332(3) 0.4807(4) 0.06002(11) 0.0376(8) Uani 1 1 d . . .
C34 C 0.0719(3) -0.1057(3) 0.06881(10) 0.0339(8) Uani 1 1 d . . .
C35 C -0.0109(3) -0.0739(3) 0.09267(10) 0.0346(8) Uani 1 1 d . . .
C36 C 0.0431(3) -0.1174(4) 0.12566(10) 0.0379(8) Uani 1 1 d . . .
C37 C 0.1588(3) -0.1774(3) 0.12298(10) 0.0361(8) Uani 1 1 d . . .
C38 C 0.1763(3) -0.1720(3) 0.08761(9) 0.0322(7) Uani 1 1 d . . .
H1 H 0.2736(17) 0.487(2) 0.0985(6) 0.003(5) Uiso 1 1 d . . .
H2 H 0.140(2) 0.447(3) 0.1363(7) 0.024(7) Uiso 1 1 d . . .
H3 H 0.132(2) 0.242(3) 0.1729(7) 0.029(7) Uiso 1 1 d . . .
H4 H 0.256(2) 0.031(3) 0.1751(7) 0.025(7) Uiso 1 1 d . . .
H5 H 0.402(2) -0.023(3) 0.1441(6) 0.016(6) Uiso 1 1 d . . .
H6A H 0.556(2) 0.169(3) 0.1441(7) 0.030(7) Uiso 1 1 d . . .
H6B H 0.514(2) 0.121(3) 0.1802(8) 0.028(7) Uiso 1 1 d . . .
H7 H 0.409(2) 0.351(3) 0.1824(7) 0.020(7) Uiso 1 1 d . . .
H8A H 0.485(2) 0.446(3) 0.1175(7) 0.022(7) Uiso 1 1 d . . .
H8B H 0.417(2) 0.554(3) 0.1422(6) 0.017(6) Uiso 1 1 d . . .
H12 H 0.629(2) 0.574(3) 0.1561(7) 0.020(7) Uiso 1 1 d . . .
H14 H 0.388(2) 0.514(3) 0.0566(7) 0.027(7) Uiso 1 1 d . . .
H15 H 0.383(2) 0.577(3) -0.0017(7) 0.034(8) Uiso 1 1 d . . .
H16 H 0.295(2) 0.409(3) -0.0441(7) 0.018(7) Uiso 1 1 d . . .
H17 H 0.206(2) 0.178(3) -0.0290(8) 0.035(8) Uiso 1 1 d . . .
H18 H 0.209(2) 0.115(3) 0.0281(7) 0.025(7) Uiso 1 1 d . . .
H20 H 0.484(2) 0.412(3) 0.2473(7) 0.031(8) Uiso 1 1 d . . .
H21 H 0.540(3) 0.280(4) 0.2997(9) 0.056(10) Uiso 1 1 d . . .
H22 H 0.708(3) 0.119(4) 0.3047(10) 0.068(12) Uiso 1 1 d . . .
H23 H 0.818(3) 0.086(3) 0.2579(8) 0.045(9) Uiso 1 1 d . . .
H24 H 0.763(3) 0.222(3) 0.2075(8) 0.038(9) Uiso 1 1 d . . .
H25A H 0.552(3) 0.218(4) 0.0495(9) 0.054(11) Uiso 1 1 d . . .
H25B H 0.649(3) 0.082(3) 0.0561(8) 0.054(10) Uiso 1 1 d . . .
H25C H 0.620(3) 0.190(4) 0.0854(9) 0.049(10) Uiso 1 1 d . . .
H26A H 0.468(3) -0.165(3) 0.0273(8) 0.039(8) Uiso 1 1 d . . .
H26B H 0.393(3) -0.025(4) 0.0116(9) 0.057(10) Uiso 1 1 d . . .
H26C H 0.336(3) -0.154(4) 0.0321(8) 0.054(10) Uiso 1 1 d . . .
H27A H 0.480(3) -0.232(4) 0.1083(8) 0.049(10) Uiso 1 1 d . . .
H27B H 0.582(3) -0.121(4) 0.1248(10) 0.064(12) Uiso 1 1 d . . .
H27C H 0.597(3) -0.206(4) 0.0908(9) 0.066(11) Uiso 1 1 d . . .
H28A H 0.862(3) 0.690(4) 0.2601(10) 0.071(11) Uiso 1 1 d . . .
H28B H 0.720(4) 0.671(5) 0.2565(11) 0.093(15) Uiso 1 1 d . . .
H28C H 0.820(3) 0.526(5) 0.2595(10) 0.082(14) Uiso 1 1 d . . .
H29A H 0.942(2) 0.437(3) 0.1964(7) 0.030(8) Uiso 1 1 d . . .
H29B H 1.004(3) 0.607(4) 0.1993(10) 0.075(12) Uiso 1 1 d . . .
H29C H 0.932(4) 0.547(5) 0.1638(13) 0.113 Uiso 1 1 d . . .
H30A H 0.708(4) 0.886(5) 0.1926(12) 0.113 Uiso 1 1 d . . .
H30B H 0.781(3) 0.841(4) 0.1604(11) 0.077(14) Uiso 1 1 d . . .
H30C H 0.855(3) 0.886(4) 0.1976(10) 0.069(11) Uiso 1 1 d . . .
H31A H -0.184(3) 0.375(4) 0.0864(10) 0.067(12) Uiso 1 1 d . . .
H31B H -0.089(3) 0.368(4) 0.1191(10) 0.065(12) Uiso 1 1 d . . .
H31C H -0.153(3) 0.221(4) 0.1069(9) 0.072(12) Uiso 1 1 d . . .
H32A H -0.114(3) 0.115(4) 0.0354(8) 0.046(9) Uiso 1 1 d . . .
H32B H -0.024(3) 0.211(3) 0.0140(9) 0.055(10) Uiso 1 1 d . . .
H32C H -0.145(3) 0.285(3) 0.0237(8) 0.047(9) Uiso 1 1 d . . .
H33A H -0.040(3) 0.524(3) 0.0475(8) 0.038(8) Uiso 1 1 d . . .
H33B H 0.061(3) 0.545(4) 0.0799(9) 0.048(10) Uiso 1 1 d . . .
H33C H 0.095(3) 0.478(3) 0.0428(8) 0.042(9) Uiso 1 1 d . . .
H34 H 0.057(3) -0.092(3) 0.0471(8) 0.033(9) Uiso 1 1 d . . .
H35 H -0.089(3) -0.034(4) 0.0868(8) 0.055(10) Uiso 1 1 d . . .
H36 H 0.011(3) -0.104(3) 0.1456(9) 0.047(9) Uiso 1 1 d . . .
H37 H 0.216(2) -0.211(3) 0.1420(8) 0.036(8) Uiso 1 1 d . . .
H38 H 0.245(3) -0.213(3) 0.0786(8) 0.040(8) Uiso 1 1 d . . .

loop_
_atom_site_aniso_label
_atom_site_aniso_U_11
_atom_site_aniso_U_22
_atom_site_aniso_U_33
_atom_site_aniso_U_23
_atom_site_aniso_U_13
_atom_site_aniso_U_12
Ti1 0.0223(2) 0.0221(3) 0.0185(3) -0.0019(2) 0.0036(2) -0.00525(18)
P1 0.0217(3) 0.0275(4) 0.0294(5) -0.0057(3) -0.0005(3) -0.0022(3)
Si1 0.0230(4) 0.0216(4) 0.0212(5) -0.0010(3) 0.0041(3) -0.0002(3)
Si2 0.0257(4) 0.0433(5) 0.0240(6) -0.0085(4) 0.0010(4) -0.0082(3)
C1 0.0229(13) 0.0167(14) 0.0180(17) 0.0015(11) -0.0010(11) -0.0013(10)
C2 0.0230(13) 0.0267(15) 0.0231(19) -0.0065(12) 0.0025(12) -0.0004(11)
C3 0.0250(14) 0.0351(17) 0.0181(18) -0.0091(12) 0.0054(13) -0.0066(12)
C4 0.0329(15) 0.0255(15) 0.0195(18) 0.0007(12) 0.0071(13) -0.0050(12)
C5 0.0275(14) 0.0166(14) 0.0159(17) 0.0015(11) 0.0001(12) -0.0016(10)
C6 0.0266(14) 0.0250(15) 0.0175(18) -0.0017(12) -0.0015(13) 0.0008(11)
C7 0.0245(13) 0.0256(14) 0.0139(17) -0.0013(11) 0.0000(12) -0.0005(11)
C8 0.0245(14) 0.0203(15) 0.0183(18) -0.0020(11) -0.0003(12) -0.0030(10)
C9 0.0202(12) 0.0177(13) 0.0161(17) -0.0018(10) 0.0000(11) -0.0036(9)
C10 0.0197(12) 0.0213(13) 0.0138(16) -0.0021(10) -0.0012(11) -0.0029(10)
C11 0.0232(13) 0.0251(14) 0.0174(17) -0.0057(12) -0.0019(11) 0.0034(11)
C12 0.0258(14) 0.0322(16) 0.0194(19) -0.0001(13) -0.0011(13) -0.0006(11)
C13 0.0180(12) 0.0197(13) 0.0168(17) 0.0003(11) -0.0015(11) 0.0014(10)
C14 0.0260(14) 0.0228(15) 0.0216(19) 0.0004(12) 0.0012(13) -0.0024(11)
C15 0.0297(14) 0.0237(15) 0.028(2) 0.0055(13) 0.0072(14) 0.0010(12)
C16 0.0354(15) 0.0355(17) 0.0138(18) 0.0072(13) 0.0055(14) 0.0061(12)
C17 0.0304(15) 0.0308(16) 0.021(2) -0.0063(13) -0.0007(14) 0.0008(12)
C18 0.0267(14) 0.0202(14) 0.0209(19) 0.0001(12) 0.0013(12) -0.0028(11)
C19 0.0299(14) 0.0266(15) 0.0203(19) -0.0030(12) -0.0070(13) -0.0064(11)
C20 0.0398(17) 0.0328(17) 0.026(2) 0.0014(14) 0.0004(15) -0.0083(14)
C21 0.062(2) 0.045(2) 0.026(2) 0.0022(16) -0.0003(19) -0.0211(17)
C22 0.079(3) 0.041(2) 0.028(3) 0.0091(18) -0.024(2) -0.0159(19)
C23 0.057(2) 0.042(2) 0.046(3) 0.0011(18) -0.023(2) 0.0068(17)
C24 0.0424(19) 0.0443(19) 0.028(2) -0.0022(16) -0.0096(16) 0.0048(14)
C25 0.0296(16) 0.045(2) 0.039(3) -0.0107(18) 0.0107(17) -0.0074(15)
C26 0.0324(16) 0.0314(17) 0.031(2) -0.0093(14) 0.0085(14) -0.0001(14)
C27 0.052(2) 0.037(2) 0.034(3) 0.0030(16) 0.0074(19) 0.0178(17)
C28 0.066(3) 0.072(3) 0.028(3) -0.013(2) -0.002(2) -0.033(2)
C29 0.0335(19) 0.080(3) 0.076(4) -0.033(3) 0.000(2) -0.0013(19)
C30 0.045(2) 0.054(2) 0.053(3) -0.005(2) -0.002(2) -0.0215(17)
C31 0.0267(17) 0.058(2) 0.047(3) -0.016(2) 0.0035(17) 0.0017(16)
C32 0.0357(18) 0.0358(19) 0.036(2) -0.0017(16) -0.0067(16) -0.0009(15)
C33 0.0293(17) 0.0277(17) 0.052(3) 0.0009(16) -0.0078(17) 0.0024(13)
C34 0.0497(19) 0.0271(16) 0.024(2) -0.0027(14) 0.0026(17) -0.0179(13)
C35 0.0298(16) 0.0301(16) 0.044(2) -0.0034(15) 0.0046(15) -0.0146(13)
C36 0.0466(19) 0.0412(19) 0.029(2) -0.0026(15) 0.0145(18) -0.0231(14)
C37 0.0412(18) 0.0273(16) 0.037(3) 0.0084(15) -0.0044(17) -0.0145(13)
C38 0.0395(17) 0.0194(15) 0.040(2) -0.0033(13) 0.0123(16) -0.0096(12)

loop_
_geom_bond_atom_site_label_1
_geom_bond_atom_site_label_2
_geom_bond_distance
_geom_bond_site_symmetry_2
_geom_bond_publ_flag
Ti1 C10 2.123(2) . ?
Ti1 C4 2.172(3) . ?
Ti1 C9 2.271(2) . ?
Ti1 C34 2.354(3) . ?
Ti1 C38 2.372(3) . ?
Ti1 C3 2.388(3) . ?
Ti1 C37 2.418(3) . ?
Ti1 C35 2.425(3) . ?
Ti1 C36 2.455(3) . ?
Ti1 C5 2.539(3) . ?
Ti1 P1 2.6013(9) . ?
Ti1 C2 2.604(3) . ?
P1 C33 1.823(3) . ?
P1 C31 1.829(3) . ?
P1 C32 1.832(3) . ?
Si1 C26 1.869(3) . ?
Si1 C25 1.873(3) . ?
Si1 C27 1.874(3) . ?
Si1 C10 1.878(2) . ?
Si2 C28 1.851(4) . ?
Si2 C29 1.853(4) . ?
Si2 C12 1.873(3) . ?
Si2 C30 1.876(4) . ?
C1 C2 1.524(3) . ?
C1 C9 1.528(3) . ?
C1 C8 1.553(3) . ?
C1 H1 0.98(2) . ?
C2 C3 1.368(4) . ?
C2 H2 0.97(2) . ?
C3 C4 1.406(4) . ?
C3 H3 0.97(3) . ?
C4 C5 1.540(3) . ?
C4 H4 0.92(3) . ?
C5 C10 1.555(4) . ?
C5 C6 1.557(3) . ?
C5 H5 0.97(2) . ?
C6 C7 1.532(4) . ?
C6 H6A 0.98(3) . ?
C6 H6B 0.98(3) . ?
C7 C8 1.521(4) . ?
C7 C11 1.532(3) . ?
C7 H7 0.97(2) . ?
C8 H8A 1.01(2) . ?
C8 H8B 0.98(2) . ?
C9 C10 1.471(3) . ?
C9 C13 1.486(3) . ?
C11 C12 1.334(4) . ?
C11 C19 1.495(4) . ?
C12 H12 0.92(3) . ?
C13 C18 1.398(3) . ?
C13 C14 1.399(3) . ?
C14 C15 1.382(4) . ?
C14 H14 0.94(3) . ?
C15 C16 1.376(4) . ?
C15 H15 0.92(3) . ?
C16 C17 1.381(4) . ?
C16 H16 0.88(3) . ?
C17 C18 1.384(4) . ?
C17 H17 0.93(3) . ?
C18 H18 0.95(2) . ?
C19 C20 1.390(4) . ?
C19 C24 1.392(4) . ?
C20 C21 1.383(4) . ?
C20 H20 0.94(3) . ?
C21 C22 1.376(5) . ?
C21 H21 0.94(3) . ?
C22 C23 1.373(5) . ?
C22 H22 0.90(4) . ?
C23 C24 1.380(5) . ?
C23 H23 0.92(3) . ?
C24 H24 0.93(3) . ?
C25 H25A 0.93(3) . ?
C25 H25B 0.97(3) . ?
C25 H25C 0.92(3) . ?
C26 H26A 0.92(3) . ?
C26 H26B 0.99(3) . ?
C26 H26C 0.95(3) . ?
C27 H27A 0.96(3) . ?
C27 H27B 0.97(4) . ?
C27 H27C 0.94(4) . ?
C28 H28A 0.94(4) . ?
C28 H28B 1.00(4) . ?
C28 H28C 0.98(4) . ?
C29 H29A 1.00(3) . ?
C29 H29B 0.99(4) . ?
C29 H29C 0.94(5) . ?
C30 H30A 0.99(4) . ?
C30 H30B 0.99(4) . ?
C30 H30C 0.95(4) . ?
C31 H31A 0.95(4) . ?
C31 H31B 0.90(4) . ?
C31 H31C 0.95(4) . ?
C32 H32A 0.95(3) . ?
C32 H32B 0.98(3) . ?
C32 H32C 0.96(3) . ?
C33 H33A 0.96(3) . ?
C33 H33B 0.96(3) . ?
C33 H33C 1.01(3) . ?
C34 C38 1.402(4) . ?
C34 C35 1.409(4) . ?
C34 H34 0.84(3) . ?
C35 C36 1.380(5) . ?
C35 H35 0.93(3) . ?
C36 C37 1.400(4) . ?
C36 H36 0.89(3) . ?
C37 C38 1.400(4) . ?
C37 H37 0.95(3) . ?
C38 H38 0.95(3) . ?
